data_7059212
loop_
_publ_author_name
'Shu, Xi'
'Fan, Yu'
'Li, Shoujian'
'Jin, Yongdong'
'Xia, Chuanqin'
'Huang, Chao'

_publ_section_title
;
 Anion binding and fluoride ion induced conformational changes in bisurea
 receptors
;
_journal_issue 5
_journal_name_full 'New Journal of Chemistry'
_journal_page_first 2033
_journal_page_last 2045
_journal_paper_doi 10.1039/C9NJ05785D
_journal_volume 44
_journal_year 2020
_chemical_formula_moiety '2(C21 H17 N5 O4)'
_chemical_formula_sum 'C42 H34 N10 O8'
_chemical_formula_weight 806.79
_space_group_crystal_system triclinic
_space_group_IT_number 2
_space_group_name_Hall '-P 1'
_space_group_name_H-M_alt 'P -1'
_atom_sites_solution_hydrogens geom
_atom_sites_solution_primary direct
_audit_creation_date 2017-04-01
_audit_creation_method
;
Olex2 1.2
(compiled 2016.02.19 svn.r3266 for OlexSys, GUI svn.r5155)
;
_audit_update_record
;
2019-07-31 deposited with the CCDC.	2020-01-13 downloaded from the CCDC.
;
_cell_angle_alpha 77.077(7)
_cell_angle_beta 87.942(7)
_cell_angle_gamma 78.291(7)
_cell_formula_units_Z 2
_cell_length_a 10.0589(9)
_cell_length_b 12.8100(9)
_cell_length_c 15.9508(13)
_cell_measurement_reflns_used 3602
_cell_measurement_temperature 295.0(3)
_cell_measurement_theta_max 70.6230
_cell_measurement_theta_min 5.0640
_cell_volume 1961.5(3)
_computing_cell_refinement
;
CrysAlisPro, Agilent Technologies,
Version 1.171.37.35 (release 13-08-2014 CrysAlis171 .NET)
(compiled Aug 13 2014,18:06:01)
;
_computing_data_collection
;
CrysAlisPro, Agilent Technologies,
Version 1.171.37.35 (release 13-08-2014 CrysAlis171 .NET)
(compiled Aug 13 2014,18:06:01)
;
_computing_data_reduction
;
CrysAlisPro, Agilent Technologies,
Version 1.171.37.35 (release 13-08-2014 CrysAlis171 .NET)
(compiled Aug 13 2014,18:06:01)
;
_computing_molecular_graphics 'Olex2 (Dolomanov et al., 2009)'
_computing_publication_material 'Olex2 (Dolomanov et al., 2009)'
_computing_structure_refinement 'ShelXL (Sheldrick, 2015)'
_computing_structure_solution 'ShelXT (Sheldrick, 2015)'
_diffrn_ambient_environment air
_diffrn_ambient_temperature 295.0(3)
_diffrn_detector 'CCD plate'
_diffrn_detector_area_resol_mean 15.9595
_diffrn_detector_type EosS2
_diffrn_measured_fraction_theta_full 0.999
_diffrn_measured_fraction_theta_max 0.962
_diffrn_measurement_details
;
#__ type_ start__ end____ width___ exp.time_
  1 omega   20.00  104.00   1.0000    1.0000
omega____ theta____ kappa____ phi______ frames
    -       36.4171   57.0000  -90.0000 84

#__ type_ start__ end____ width___ exp.time_
  2 omega   23.00   90.00   1.0000    1.0000
omega____ theta____ kappa____ phi______ frames
    -       36.4171 -125.0000 -120.0000 67

#__ type_ start__ end____ width___ exp.time_
  3 omega    1.00   75.00   1.0000    1.0000
omega____ theta____ kappa____ phi______ frames
    -       36.4171  -99.0000   30.0000 74

#__ type_ start__ end____ width___ exp.time_
  4 omega    1.00   75.00   1.0000    1.0000
omega____ theta____ kappa____ phi______ frames
    -       36.4171  -99.0000    0.0000 74

#__ type_ start__ end____ width___ exp.time_
  5 omega   18.00  106.00   1.0000    1.0000
omega____ theta____ kappa____ phi______ frames
    -       36.4171   38.0000    0.0000 88

#__ type_ start__ end____ width___ exp.time_
  6 omega  -33.00   55.00   1.0000    1.0000
omega____ theta____ kappa____ phi______ frames
    -       36.4171  -38.0000   30.0000 88

#__ type_ start__ end____ width___ exp.time_
  7 omega   10.00  104.00   1.0000    1.0000
omega____ theta____ kappa____ phi______ frames
    -       36.4171   77.0000  150.0000 94

#__ type_ start__ end____ width___ exp.time_
  8 omega  -31.00   53.00   1.0000    1.0000
omega____ theta____ kappa____ phi______ frames
    -       36.4171  -57.0000  -60.0000 84

#__ type_ start__ end____ width___ exp.time_
  9 omega   20.00  104.00   1.0000    1.0000
omega____ theta____ kappa____ phi______ frames
    -       36.4171   57.0000 -150.0000 84

#__ type_ start__ end____ width___ exp.time_
 10 omega   10.00  104.00   1.0000    1.0000
omega____ theta____ kappa____ phi______ frames
    -       36.4171   77.0000  -60.0000 94

#__ type_ start__ end____ width___ exp.time_
 11 omega   40.00   98.00   1.0000    1.0200
omega____ theta____ kappa____ phi______ frames
    -      108.0000  -45.0000  -30.0000 58

#__ type_ start__ end____ width___ exp.time_
 12 omega   38.00   91.00   1.0000    1.0200
omega____ theta____ kappa____ phi______ frames
    -      108.0000  -30.0000   90.0000 53

#__ type_ start__ end____ width___ exp.time_
 13 omega  100.00  178.00   1.0000    1.0200
omega____ theta____ kappa____ phi______ frames
    -      108.0000  111.0000   30.0000 78

#__ type_ start__ end____ width___ exp.time_
 14 omega   38.00  116.00   1.0000    1.0200
omega____ theta____ kappa____ phi______ frames
    -      108.0000 -111.0000  -90.0000 78

#__ type_ start__ end____ width___ exp.time_
 15 omega   39.00  109.00   1.0000    1.0200
omega____ theta____ kappa____ phi______ frames
    -      108.0000  -94.0000   90.0000 70

#__ type_ start__ end____ width___ exp.time_
 16 omega   40.00   98.00   1.0000    1.0200
omega____ theta____ kappa____ phi______ frames
    -      108.0000  -45.0000   30.0000 58

#__ type_ start__ end____ width___ exp.time_
 17 omega   40.00   98.00   1.0000    1.0200
omega____ theta____ kappa____ phi______ frames
    -      108.0000  -45.0000  -90.0000 58

#__ type_ start__ end____ width___ exp.time_
 18 omega   91.00  176.00   1.0000    1.0200
omega____ theta____ kappa____ phi______ frames
    -      108.0000   45.0000   90.0000 85

#__ type_ start__ end____ width___ exp.time_
 19 omega   91.00  176.00   1.0000    1.0200
omega____ theta____ kappa____ phi______ frames
    -      108.0000   45.0000  -90.0000 85

#__ type_ start__ end____ width___ exp.time_
 20 omega   38.00   91.00   1.0000    1.0200
omega____ theta____ kappa____ phi______ frames
    -      108.0000  -30.0000 -150.0000 53

#__ type_ start__ end____ width___ exp.time_
 21 omega   38.00  116.00   1.0000    1.0200
omega____ theta____ kappa____ phi______ frames
    -      108.0000 -111.0000 -180.0000 78

#__ type_ start__ end____ width___ exp.time_
 22 omega   40.00   98.00   1.0000    1.0200
omega____ theta____ kappa____ phi______ frames
    -      108.0000  -45.0000  150.0000 58

#__ type_ start__ end____ width___ exp.time_
 23 omega   39.00  109.00   1.0000    1.0200
omega____ theta____ kappa____ phi______ frames
    -      108.0000  -94.0000    0.0000 70

#__ type_ start__ end____ width___ exp.time_
 24 omega   41.00  126.00   1.0000    1.0200
omega____ theta____ kappa____ phi______ frames
    -      108.0000  -61.0000  120.0000 85

#__ type_ start__ end____ width___ exp.time_
 25 omega   70.00  178.00   1.0000    1.0200
omega____ theta____ kappa____ phi______ frames
    -      108.0000   15.0000   30.0000 108

#__ type_ start__ end____ width___ exp.time_
 26 omega   38.00  116.00   1.0000    1.0200
omega____ theta____ kappa____ phi______ frames
    -      108.0000 -111.0000  -30.0000 78

#__ type_ start__ end____ width___ exp.time_
 27 omega    0.00   26.00   1.0000    1.0000
omega____ theta____ kappa____ phi______ frames
    -       36.4171   94.0000   57.3749 26

#__ type_ start__ end____ width___ exp.time_
 28 omega  -31.00   53.00   1.0000    1.0000
omega____ theta____ kappa____ phi______ frames
    -       36.4171  -57.0000 -150.0000 84

#__ type_ start__ end____ width___ exp.time_
 29 omega    0.00   26.00   1.0000    1.0000
omega____ theta____ kappa____ phi______ frames
    -       36.4171   94.0000  114.6130 26

#__ type_ start__ end____ width___ exp.time_
 30 omega  -31.00   53.00   1.0000    1.0000
omega____ theta____ kappa____ phi______ frames
    -       36.4171  -57.0000  120.0000 84

#__ type_ start__ end____ width___ exp.time_
 31 omega   10.00  104.00   1.0000    1.0000
omega____ theta____ kappa____ phi______ frames
    -       36.4171   77.0000  -30.0000 94

#__ type_ start__ end____ width___ exp.time_
 32 omega   18.00  106.00   1.0000    1.0000
omega____ theta____ kappa____ phi______ frames
    -       36.4171   38.0000   90.0000 88
;
_diffrn_measurement_device 'four-circle diffractometer'
_diffrn_measurement_device_type 'New Gemini, Dual, Cu at zero, EosS2'
_diffrn_measurement_method '\w scans'
_diffrn_orient_matrix_UB_11 0.0131625000
_diffrn_orient_matrix_UB_12 -0.0185775000
_diffrn_orient_matrix_UB_13 0.0984124000
_diffrn_orient_matrix_UB_21 0.1244618000
_diffrn_orient_matrix_UB_22 0.0546609000
_diffrn_orient_matrix_UB_23 -0.0112857000
_diffrn_orient_matrix_UB_31 -0.0938187000
_diffrn_orient_matrix_UB_32 0.1119222000
_diffrn_orient_matrix_UB_33 -0.0028061000
_diffrn_radiation_monochromator graphite
_diffrn_radiation_probe x-ray
_diffrn_radiation_type CuK\a
_diffrn_radiation_wavelength 1.54184
_diffrn_reflns_av_R_equivalents 0.0728
_diffrn_reflns_av_unetI/netI 0.0743
_diffrn_reflns_Laue_measured_fraction_full 0.999
_diffrn_reflns_Laue_measured_fraction_max 0.962
_diffrn_reflns_limit_h_max 12
_diffrn_reflns_limit_h_min -12
_diffrn_reflns_limit_k_max 15
_diffrn_reflns_limit_k_min -14
_diffrn_reflns_limit_l_max 19
_diffrn_reflns_limit_l_min -19
_diffrn_reflns_number 21475
_diffrn_reflns_point_group_measured_fraction_full 0.999
_diffrn_reflns_point_group_measured_fraction_max 0.962
_diffrn_reflns_theta_full 67.684
_diffrn_reflns_theta_max 73.886
_diffrn_reflns_theta_min 4.489
_diffrn_source 'Enhance (Cu) X-ray Source'
_exptl_absorpt_coefficient_mu 0.812
_exptl_absorpt_correction_T_max 1.00000
_exptl_absorpt_correction_T_min 0.36496
_exptl_absorpt_correction_type multi-scan
_exptl_absorpt_process_details
;
CrysAlisPro, Agilent Technologies,
Version 1.171.37.35 (release 13-08-2014 CrysAlis171 .NET)
(compiled Aug 13 2014,18:06:01)
Empirical absorption correction using spherical harmonics,
 implemented in SCALE3 ABSPACK scaling algorithm.
;
_exptl_crystal_colour 'clear light colourless'
_exptl_crystal_colour_lustre clear
_exptl_crystal_colour_modifier light
_exptl_crystal_colour_primary colourless
_exptl_crystal_density_diffrn 1.366
_exptl_crystal_description needle
_exptl_crystal_F_000 840
_exptl_crystal_size_max 0.6
_exptl_crystal_size_mid 0.2
_exptl_crystal_size_min 0.2
_refine_diff_density_max 0.308
_refine_diff_density_min -0.389
_refine_diff_density_rms 0.092
_refine_ls_extinction_method none
_refine_ls_goodness_of_fit_ref 1.031
_refine_ls_hydrogen_treatment constr
_refine_ls_matrix_type full
_refine_ls_number_parameters 541
_refine_ls_number_reflns 7653
_refine_ls_number_restraints 0
_refine_ls_restrained_S_all 1.031
_refine_ls_R_factor_all 0.1230
_refine_ls_R_factor_gt 0.0797
_refine_ls_shift/su_max 0.000
_refine_ls_shift/su_mean 0.000
_refine_ls_structure_factor_coef Fsqd
_refine_ls_weighting_details 'w=1/[\s^2^(Fo^2^)+(0.1100P)^2^] where P=(Fo^2^+2Fc^2^)/3'
_refine_ls_weighting_scheme calc
_refine_ls_wR_factor_gt 0.1853
_refine_ls_wR_factor_ref 0.2301
_reflns_Friedel_coverage 0.000
_reflns_number_gt 4565
_reflns_number_total 7653
_reflns_threshold_expression 'I > 2\s(I)'
_cod_data_source_file c9nj05785d2.cif
_cod_data_source_block hc-sx-3-no3
_cod_depositor_comments
;Adding full bibliography for 7059208--7059212.cif.

 Adding full bibliography for 7059208--7059212.cif.
;
_cod_database_code 7059212
_shelx_space_group_comment
;
The symmetry employed for this shelxl refinement is uniquely defined
by the following loop, which should always be used as a source of
symmetry information in preference to the above space-group names.
They are only intended as comments.
;
_reflns_odcompleteness_completeness 99.96
_reflns_odcompleteness_iscentric 1
_reflns_odcompleteness_theta 66.97
_olex2_refinement_description
;
1. Fixed Uiso
 At 1.2 times of:
  All C(H) groups, All N(H) groups
2.a Aromatic/amide H refined with riding coordinates:
 N007(H007), N009(H009), N00A(H00A), N00C(H00C), N00E(H00E), N00G(H00G),
 N00H(H00H), N00I(H00I), C00P(H00P), C00V(H00V), C00Y(H00Y), C010(H010),
 C011(H011), C012(H012), C013(H013), C015(H015), C016(H016), C017(H017),
 C018(H018), C019(H019), C01A(H01A), C01B(H01B), C01D(H01D), C01E(H01E),
 C01F(H01F), C01G(H01G), C01H(H01H), C01I(H01I), C01J(H01J), C01K(H01K),
 C01L(H01L), C01M(H01M), C01N(H01N), C01O(H01O)
;
_shelx_shelxl_version_number 2014/7
_olex2_date_sample_data_collection 2017-03-31
_olex2_submission_special_instructions 'No special instructions were received'

loop_
_space_group_symop_operation_xyz
'x, y, z'
'-x, -y, -z'

loop_
_atom_site_label
_atom_site_type_symbol
_atom_site_fract_x
_atom_site_fract_y
_atom_site_fract_z
_atom_site_U_iso_or_equiv
_atom_site_adp_type
_atom_site_occupancy
_atom_site_site_symmetry_order
_atom_site_calc_flag
_atom_site_refinement_flags_posn
O001 O 0.7833(2) 0.40095(17) 0.60309(14) 0.0551(6) Uani 1 1 d .
O002 O 0.2177(2) 1.01263(18) 0.54975(14) 0.0543(6) Uani 1 1 d .
O003 O 0.6113(2) 0.84398(18) 0.60311(15) 0.0582(6) Uani 1 1 d .
O004 O 0.5324(2) 0.68562(19) 0.47927(14) 0.0644(7) Uani 1 1 d .
O005 O 0.6743(2) 0.62592(19) 0.30215(14) 0.0585(7) Uani 1 1 d .
O006 O 1.1542(2) 0.4950(2) 0.22426(15) 0.0696(8) Uani 1 1 d .
N007 N 0.7052(2) 0.5408(2) 0.48924(17) 0.0487(7) Uani 1 1 d .
H007 H 0.7181 0.5639 0.4353 0.058 Uiso 1 1 calc R
N008 N 0.3036(2) 0.86576(19) 0.38595(16) 0.0427(6) Uani 1 1 d .
N009 N 0.4157(2) 0.89992(19) 0.52664(16) 0.0450(6) Uani 1 1 d .
H009 H 0.4536 0.8618 0.4910 0.054 Uiso 1 1 calc R
N00A N 0.5717(2) 0.5662(2) 0.60826(17) 0.0492(7) Uani 1 1 d .
H00A H 0.6203 0.5051 0.6345 0.059 Uiso 1 1 calc R
O00B O 0.2972(2) 0.7702(2) 0.19575(17) 0.0780(8) Uani 1 1 d .
N00C N 0.4357(2) 0.9562(2) 0.65321(17) 0.0497(7) Uani 1 1 d .
H00C H 0.3550 0.9927 0.6392 0.060 Uiso 1 1 calc R
O00D O 0.8696(3) 0.7839(2) 0.17793(17) 0.0840(9) Uani 1 1 d .
N00E N 0.4603(2) 0.7245(2) 0.30018(17) 0.0489(7) Uani 1 1 d .
H00E H 0.4727 0.7264 0.3528 0.059 Uiso 1 1 calc R
N00F N 0.9275(2) 0.47603(19) 0.39902(16) 0.0428(6) Uani 1 1 d .
N00G N 0.9650(3) 0.6144(2) 0.25053(17) 0.0523(7) Uani 1 1 d .
H00G H 0.9014 0.6215 0.2876 0.063 Uiso 1 1 calc R
N00H N 1.0520(3) 0.6889(2) 0.11883(18) 0.0564(8) Uani 1 1 d .
H00H H 1.1057 0.6261 0.1261 0.068 Uiso 1 1 calc R
N00I N 0.5479(3) 0.6648(2) 0.17927(18) 0.0595(8) Uani 1 1 d .
H00I H 0.4672 0.6934 0.1594 0.071 Uiso 1 1 calc R
C00J C 0.2497(3) 0.8494(2) 0.3161(2) 0.0445(7) Uani 1 1 d .
C00K C 0.5696(3) 0.6674(2) 0.2610(2) 0.0467(8) Uani 1 1 d .
C00L C 0.5967(3) 0.6022(2) 0.5248(2) 0.0459(8) Uani 1 1 d .
C00M C 1.0328(3) 0.4421(2) 0.3510(2) 0.0443(7) Uani 1 1 d .
C00N C 0.2276(3) 0.9355(2) 0.4274(2) 0.0431(7) Uani 1 1 d .
C00O C 0.4970(3) 0.8977(2) 0.5975(2) 0.0442(7) Uani 1 1 d .
C00P C 0.3435(3) 0.6726(3) 0.6226(2) 0.0525(8) Uani 1 1 d .
H00P H 0.3219 0.6711 0.5667 0.063 Uiso 1 1 calc R
C00Q C 0.3371(3) 0.7771(3) 0.2650(2) 0.0518(8) Uani 1 1 d .
C00R C 0.4872(3) 0.9652(3) 0.7319(2) 0.0516(8) Uani 1 1 d .
C00S C 0.4703(3) 0.6218(2) 0.6569(2) 0.0472(8) Uani 1 1 d .
C00T C 0.9092(3) 0.4089(2) 0.4742(2) 0.0428(7) Uani 1 1 d .
C00U C 1.0563(3) 0.5202(3) 0.2690(2) 0.0511(8) Uani 1 1 d .
C00V C 0.0434(3) 0.9727(3) 0.3289(2) 0.0600(10) Uani 1 1 d .
H00V H -0.0439 1.0083 0.3099 0.072 Uiso 1 1 calc R
C00W C 0.2857(3) 0.9538(2) 0.5067(2) 0.0427(7) Uani 1 1 d .
C00X C 0.6416(3) 0.6207(3) 0.1214(2) 0.0589(9) Uani 1 1 d .
C00Y C 0.9941(3) 0.3089(2) 0.5047(2) 0.0522(8) Uani 1 1 d .
H00Y H 0.9790 0.2652 0.5576 0.063 Uiso 1 1 calc R
C00Z C 0.9573(3) 0.7037(3) 0.1796(2) 0.0540(9) Uani 1 1 d .
C010 C 0.5022(3) 0.6224(3) 0.7398(2) 0.0605(9) Uani 1 1 d .
H010 H 0.5872 0.5870 0.7631 0.073 Uiso 1 1 calc R
C011 C 0.0978(3) 0.9921(3) 0.4004(2) 0.0553(9) Uani 1 1 d .
H011 H 0.0488 1.0420 0.4300 0.066 Uiso 1 1 calc R
C012 C 0.1197(3) 0.8998(3) 0.2860(2) 0.0533(9) Uani 1 1 d .
H012 H 0.0849 0.8847 0.2378 0.064 Uiso 1 1 calc R
C013 C 1.1217(3) 0.3426(3) 0.3762(2) 0.0520(8) Uani 1 1 d .
H013 H 1.1933 0.3213 0.3412 0.062 Uiso 1 1 calc R
C014 C 0.7937(3) 0.4489(2) 0.5286(2) 0.0445(7) Uani 1 1 d .
C015 C 0.4091(4) 1.0383(3) 0.7745(2) 0.0602(9) Uani 1 1 d .
H015 H 0.3269 1.0793 0.7503 0.072 Uiso 1 1 calc R
C016 C 0.2496(3) 0.7253(3) 0.6715(3) 0.0603(10) Uani 1 1 d .
H016 H 0.1638 0.7591 0.6486 0.072 Uiso 1 1 calc R
C017 C 0.7454(4) 0.5331(3) 0.1480(3) 0.0662(10) Uani 1 1 d .
H017 H 0.7592 0.5016 0.2063 0.079 Uiso 1 1 calc R
C018 C 0.6089(4) 0.9032(3) 0.7684(3) 0.0684(10) Uani 1 1 d .
H018 H 0.6619 0.8526 0.7410 0.082 Uiso 1 1 calc R
C019 C 0.2804(4) 0.7290(3) 0.7538(3) 0.0720(11) Uani 1 1 d .
H019 H 0.2170 0.7665 0.7861 0.086 Uiso 1 1 calc R
C01A C 0.6508(4) 0.9177(4) 0.8462(3) 0.0839(13) Uani 1 1 d .
H01A H 0.7334 0.8775 0.8703 0.101 Uiso 1 1 calc R
C01B C 1.1016(3) 0.2760(3) 0.4544(2) 0.0573(9) Uani 1 1 d .
H01B H 1.1603 0.2092 0.4731 0.069 Uiso 1 1 calc R
C01C C 1.0700(4) 0.7685(3) 0.0441(2) 0.0564(9) Uani 1 1 d .
C01D C 0.6212(4) 0.6680(4) 0.0346(3) 0.0833(13) Uani 1 1 d .
H01D H 0.5516 0.7282 0.0163 0.100 Uiso 1 1 calc R
C01E C 1.2005(4) 0.7666(3) 0.0130(2) 0.0621(10) Uani 1 1 d .
H01E H 1.2720 0.7126 0.0396 0.074 Uiso 1 1 calc R
C01F C 1.2243(4) 0.8450(3) -0.0574(2) 0.0705(11) Uani 1 1 d .
H01F H 1.3124 0.8445 -0.0772 0.085 Uiso 1 1 calc R
C01G C 0.8090(5) 0.5368(4) 0.0019(3) 0.0906(15) Uani 1 1 d .
H01G H 0.8653 0.5080 -0.0384 0.109 Uiso 1 1 calc R
C01H C 0.8295(4) 0.4915(4) 0.0876(3) 0.0848(14) Uani 1 1 d .
H01H H 0.9006 0.4323 0.1055 0.102 Uiso 1 1 calc R
C01I C 1.1198(4) 0.9235(4) -0.0982(3) 0.0780(12) Uani 1 1 d .
H01I H 1.1364 0.9766 -0.1454 0.094 Uiso 1 1 calc R
C01J C 0.9640(4) 0.8450(3) 0.0023(3) 0.0744(12) Uani 1 1 d .
H01J H 0.8755 0.8448 0.0212 0.089 Uiso 1 1 calc R
C01K C 0.5719(5) 0.9905(4) 0.8880(3) 0.0846(13) Uani 1 1 d .
H01K H 0.6006 0.9985 0.9406 0.102 Uiso 1 1 calc R
C01L C 0.4066(4) 0.6762(3) 0.7882(3) 0.0726(11) Uani 1 1 d .
H01L H 0.4275 0.6768 0.8444 0.087 Uiso 1 1 calc R
C01M C 0.4502(5) 1.0516(4) 0.8521(3) 0.0785(12) Uani 1 1 d .
H01M H 0.3966 1.1013 0.8800 0.094 Uiso 1 1 calc R
C01N C 0.7060(5) 0.6242(5) -0.0244(3) 0.0972(16) Uani 1 1 d .
H01N H 0.6924 0.6548 -0.0828 0.117 Uiso 1 1 calc R
C01O C 0.9903(4) 0.9229(4) -0.0687(3) 0.0871(14) Uani 1 1 d .
H01O H 0.9188 0.9756 -0.0968 0.105 Uiso 1 1 calc R

loop_
_atom_site_aniso_label
_atom_site_aniso_U_11
_atom_site_aniso_U_22
_atom_site_aniso_U_33
_atom_site_aniso_U_23
_atom_site_aniso_U_13
_atom_site_aniso_U_12
O001 0.0547(13) 0.0506(13) 0.0494(14) 0.0010(11) 0.0078(11) -0.0007(10)
O002 0.0483(12) 0.0526(13) 0.0573(15) -0.0195(11) 0.0037(10) 0.0082(10)
O003 0.0421(12) 0.0600(14) 0.0664(16) -0.0170(12) -0.0008(11) 0.0076(11)
O004 0.0755(16) 0.0565(14) 0.0437(14) -0.0095(11) 0.0026(11) 0.0253(12)
O005 0.0483(12) 0.0746(16) 0.0444(14) -0.0137(12) 0.0034(10) 0.0067(11)
O006 0.0586(14) 0.0695(16) 0.0618(16) -0.0037(13) 0.0202(12) 0.0156(12)
N007 0.0502(14) 0.0466(15) 0.0424(15) -0.0101(12) 0.0057(12) 0.0057(12)
N008 0.0418(13) 0.0413(14) 0.0412(15) -0.0078(11) 0.0035(11) -0.0016(11)
N009 0.0413(13) 0.0432(14) 0.0484(16) -0.0141(12) 0.0057(11) 0.0004(11)
N00A 0.0486(14) 0.0468(15) 0.0452(16) -0.0051(12) 0.0061(12) 0.0001(12)
O00B 0.0597(15) 0.115(2) 0.0590(17) -0.0406(16) -0.0118(13) 0.0086(15)
N00C 0.0442(14) 0.0516(16) 0.0508(17) -0.0180(13) -0.0002(12) 0.0038(12)
O00D 0.092(2) 0.0567(16) 0.079(2) 0.0059(14) 0.0252(15) 0.0141(14)
N00E 0.0445(14) 0.0581(17) 0.0400(15) -0.0138(12) 0.0027(11) 0.0021(12)
N00F 0.0396(13) 0.0376(13) 0.0479(16) -0.0095(11) 0.0005(11) 0.0003(10)
N00G 0.0475(14) 0.0505(16) 0.0500(17) -0.0031(13) 0.0119(12) -0.0002(12)
N00H 0.0536(16) 0.0564(17) 0.0520(18) -0.0058(14) 0.0090(13) -0.0028(13)
N00I 0.0530(16) 0.079(2) 0.0457(17) -0.0257(15) -0.0003(13) 0.0028(14)
C00J 0.0437(16) 0.0467(17) 0.0398(18) -0.0074(14) 0.0021(13) -0.0041(13)
C00K 0.0495(18) 0.0465(18) 0.0429(19) -0.0128(14) 0.0056(14) -0.0048(14)
C00L 0.0464(17) 0.0428(17) 0.0474(19) -0.0169(15) 0.0006(14) 0.0013(14)
C00M 0.0371(15) 0.0437(17) 0.0503(19) -0.0130(14) 0.0031(13) -0.0011(13)
C00N 0.0408(15) 0.0376(16) 0.0465(19) -0.0052(13) 0.0069(13) -0.0035(13)
C00O 0.0395(15) 0.0344(15) 0.058(2) -0.0134(14) 0.0048(14) -0.0026(13)
C00P 0.0484(17) 0.0526(19) 0.059(2) -0.0178(16) 0.0051(15) -0.0110(15)
C00Q 0.0484(18) 0.061(2) 0.044(2) -0.0117(16) 0.0028(15) -0.0061(15)
C00R 0.0533(18) 0.055(2) 0.048(2) -0.0119(16) 0.0071(15) -0.0146(15)
C00S 0.0468(17) 0.0441(17) 0.050(2) -0.0106(14) 0.0149(14) -0.0099(14)
C00T 0.0393(15) 0.0391(16) 0.0493(19) -0.0132(14) -0.0010(13) -0.0023(12)
C00U 0.0447(17) 0.0515(19) 0.052(2) -0.0103(16) 0.0045(15) -0.0006(15)
C00V 0.0382(16) 0.072(2) 0.059(2) -0.0091(19) -0.0053(15) 0.0091(16)
C00W 0.0418(15) 0.0335(15) 0.0490(19) -0.0091(13) 0.0039(13) 0.0007(12)
C00X 0.058(2) 0.069(2) 0.053(2) -0.0259(18) 0.0122(17) -0.0088(18)
C00Y 0.0497(18) 0.0393(17) 0.061(2) -0.0059(15) 0.0063(15) 0.0001(14)
C00Z 0.0563(19) 0.0469(19) 0.055(2) -0.0096(16) 0.0082(16) -0.0060(16)
C010 0.0521(19) 0.075(2) 0.051(2) -0.0144(18) 0.0065(16) -0.0059(17)
C011 0.0447(17) 0.059(2) 0.054(2) -0.0098(17) 0.0029(15) 0.0043(15)
C012 0.0435(17) 0.065(2) 0.0452(19) -0.0068(16) -0.0028(14) -0.0032(15)
C013 0.0443(17) 0.0462(18) 0.061(2) -0.0134(16) 0.0057(15) 0.0015(14)
C014 0.0423(16) 0.0387(16) 0.050(2) -0.0120(14) 0.0048(14) -0.0011(13)
C015 0.061(2) 0.066(2) 0.055(2) -0.0166(18) 0.0085(17) -0.0133(18)
C016 0.0488(19) 0.052(2) 0.079(3) -0.0189(19) 0.0089(18) -0.0034(15)
C017 0.065(2) 0.069(2) 0.069(3) -0.028(2) 0.0136(19) -0.0121(19)
C018 0.065(2) 0.075(3) 0.064(3) -0.021(2) -0.0078(19) -0.0048(19)
C019 0.067(2) 0.070(3) 0.079(3) -0.028(2) 0.025(2) -0.006(2)
C01A 0.076(3) 0.099(3) 0.071(3) -0.012(3) -0.018(2) -0.011(2)
C01B 0.0483(18) 0.0398(17) 0.071(2) -0.0022(16) 0.0016(16) 0.0088(14)
C01C 0.066(2) 0.063(2) 0.0401(19) -0.0074(16) 0.0035(16) -0.0176(17)
C01D 0.081(3) 0.107(4) 0.054(3) -0.024(2) 0.007(2) 0.003(2)
C01E 0.062(2) 0.075(2) 0.047(2) -0.0136(18) 0.0058(17) -0.0081(18)
C01F 0.077(3) 0.093(3) 0.046(2) -0.018(2) 0.0127(19) -0.026(2)
C01G 0.085(3) 0.118(4) 0.082(4) -0.057(3) 0.034(3) -0.018(3)
C01H 0.079(3) 0.084(3) 0.099(4) -0.049(3) 0.021(3) -0.006(2)
C01I 0.093(3) 0.087(3) 0.052(2) 0.000(2) 0.007(2) -0.031(2)
C01J 0.064(2) 0.085(3) 0.064(3) 0.005(2) -0.0038(19) -0.015(2)
C01K 0.105(3) 0.102(4) 0.058(3) -0.028(3) 0.000(3) -0.035(3)
C01L 0.074(3) 0.093(3) 0.054(2) -0.027(2) 0.013(2) -0.014(2)
C01M 0.092(3) 0.082(3) 0.068(3) -0.028(2) 0.016(2) -0.023(2)
C01N 0.108(4) 0.132(4) 0.056(3) -0.040(3) 0.018(3) -0.018(3)
C01O 0.084(3) 0.091(3) 0.066(3) 0.020(2) -0.010(2) -0.012(2)

loop_
_atom_type_symbol
_atom_type_description
_atom_type_scat_dispersion_real
_atom_type_scat_dispersion_imag
_atom_type_scat_source
C C 0.0181 0.0091 'International Tables Vol C Tables 4.2.6.8 and 6.1.1.4'
H H 0.0000 0.0000 'International Tables Vol C Tables 4.2.6.8 and 6.1.1.4'
N N 0.0311 0.0180 'International Tables Vol C Tables 4.2.6.8 and 6.1.1.4'
O O 0.0492 0.0322 'International Tables Vol C Tables 4.2.6.8 and 6.1.1.4'

loop_
_geom_angle_atom_site_label_1
_geom_angle_atom_site_label_2
_geom_angle_atom_site_label_3
_geom_angle
C00L N007 H007 115.7
C014 N007 H007 115.7
C014 N007 C00L 128.6(3)
C00N N008 C00J 117.3(3)
C00O N009 H009 115.4
C00W N009 H009 115.4
C00W N009 C00O 129.2(3)
C00L N00A H00A 117.6
C00L N00A C00S 124.8(3)
C00S N00A H00A 117.6
C00O N00C H00C 116.0
C00O N00C C00R 128.1(3)
C00R N00C H00C 116.0
C00K N00E H00E 116.1
C00Q N00E H00E 116.1
C00Q N00E C00K 127.8(3)
C00T N00F C00M 117.3(2)
C00U N00G H00G 115.1
C00U N00G C00Z 129.8(3)
C00Z N00G H00G 115.1
C00Z N00H H00H 117.3
C00Z N00H C01C 125.3(3)
C01C N00H H00H 117.3
C00K N00I H00I 116.0
C00K N00I C00X 128.0(3)
C00X N00I H00I 116.0
N008 C00J C00Q 118.1(3)
N008 C00J C012 123.4(3)
C012 C00J C00Q 118.5(3)
O005 C00K N00E 119.0(3)
O005 C00K N00I 125.9(3)
N00I C00K N00E 115.1(3)
O004 C00L N007 118.7(3)
O004 C00L N00A 124.3(3)
N00A C00L N007 117.0(3)
N00F C00M C00U 116.8(3)
N00F C00M C013 122.9(3)
C013 C00M C00U 120.1(3)
N008 C00N C00W 118.0(3)
N008 C00N C011 123.2(3)
C011 C00N C00W 118.8(3)
O003 C00O N009 118.5(3)
O003 C00O N00C 126.8(3)
N00C C00O N009 114.7(2)
C00S C00P H00P 120.3
C016 C00P H00P 120.3
C016 C00P C00S 119.5(3)
O00B C00Q N00E 124.1(3)
O00B C00Q C00J 119.9(3)
N00E C00Q C00J 115.9(3)
C015 C00R N00C 117.3(3)
C015 C00R C018 119.3(4)
C018 C00R N00C 123.4(3)
C00P C00S N00A 121.5(3)
C010 C00S N00A 118.0(3)
C010 C00S C00P 120.5(3)
N00F C00T C00Y 123.4(3)
N00F C00T C014 117.0(2)
C00Y C00T C014 119.6(3)
O006 C00U N00G 124.9(3)
O006 C00U C00M 119.5(3)
N00G C00U C00M 115.5(3)
C011 C00V H00V 120.5
C012 C00V H00V 120.5
C012 C00V C011 119.0(3)
O002 C00W N009 123.9(3)
O002 C00W C00N 120.7(3)
N009 C00W C00N 115.4(3)
C017 C00X N00I 122.7(3)
C017 C00X C01D 120.3(3)
C01D C00X N00I 117.0(3)
C00T C00Y H00Y 120.9
C01B C00Y C00T 118.2(3)
C01B C00Y H00Y 120.9
O00D C00Z N00G 118.8(3)
O00D C00Z N00H 126.5(3)
N00H C00Z N00G 114.7(3)
C00S C010 H010 120.3
C00S C010 C01L 119.4(3)
C01L C010 H010 120.3
C00N C011 H011 120.7
C00V C011 C00N 118.6(3)
C00V C011 H011 120.7
C00J C012 H012 120.7
C00V C012 C00J 118.6(3)
C00V C012 H012 120.7
C00M C013 H013 120.8
C01B C013 C00M 118.4(3)
C01B C013 H013 120.8
O001 C014 N007 123.8(3)
O001 C014 C00T 120.7(3)
N007 C014 C00T 115.4(3)
C00R C015 H015 119.3
C01M C015 C00R 121.4(4)
C01M C015 H015 119.3
C00P C016 H016 119.5
C00P C016 C019 120.9(3)
C019 C016 H016 119.5
C00X C017 H017 120.2
C00X C017 C01H 119.6(4)
C01H C017 H017 120.2
C00R C018 H018 120.4
C00R C018 C01A 119.2(4)
C01A C018 H018 120.4
C016 C019 H019 120.4
C016 C019 C01L 119.2(3)
C01L C019 H019 120.4
C018 C01A H01A 119.6
C01K C01A C018 120.9(4)
C01K C01A H01A 119.6
C00Y C01B C013 119.7(3)
C00Y C01B H01B 120.2
C013 C01B H01B 120.2
C01E C01C N00H 117.6(3)
C01J C01C N00H 122.5(3)
C01J C01C C01E 119.9(3)
C00X C01D H01D 120.5
C01N C01D C00X 118.9(4)
C01N C01D H01D 120.5
C01C C01E H01E 120.1
C01F C01E C01C 119.9(4)
C01F C01E H01E 120.1
C01E C01F H01F 119.6
C01I C01F C01E 120.8(4)
C01I C01F H01F 119.6
C01H C01G H01G 120.1
C01N C01G H01G 120.1
C01N C01G C01H 119.9(4)
C017 C01H H01H 119.8
C01G C01H C017 120.5(4)
C01G C01H H01H 119.8
C01F C01I H01I 120.5
C01F C01I C01O 119.1(4)
C01O C01I H01I 120.5
C01C C01J H01J 120.4
C01C C01J C01O 119.2(4)
C01O C01J H01J 120.4
C01A C01K H01K 120.0
C01A C01K C01M 120.0(4)
C01M C01K H01K 120.0
C010 C01L H01L 119.8
C019 C01L C010 120.5(4)
C019 C01L H01L 119.8
C015 C01M C01K 119.3(4)
C015 C01M H01M 120.4
C01K C01M H01M 120.4
C01D C01N H01N 119.6
C01G C01N C01D 120.9(4)
C01G C01N H01N 119.6
C01I C01O C01J 121.2(4)
C01I C01O H01O 119.4
C01J C01O H01O 119.4

loop_
_geom_bond_atom_site_label_1
_geom_bond_atom_site_label_2
_geom_bond_distance
O001 C014 1.221(4)
O002 C00W 1.223(3)
O003 C00O 1.209(3)
O004 C00L 1.222(3)
O005 C00K 1.220(4)
O006 C00U 1.227(3)
N007 H007 0.8600
N007 C00L 1.393(3)
N007 C014 1.362(3)
N008 C00J 1.331(4)
N008 C00N 1.330(3)
N009 H009 0.8600
N009 C00O 1.411(4)
N009 C00W 1.361(3)
N00A H00A 0.8600
N00A C00L 1.340(4)
N00A C00S 1.430(4)
O00B C00Q 1.216(4)
N00C H00C 0.8600
N00C C00O 1.342(4)
N00C C00R 1.412(4)
O00D C00Z 1.207(3)
N00E H00E 0.8600
N00E C00K 1.402(3)
N00E C00Q 1.359(4)
N00F C00M 1.342(3)
N00F C00T 1.342(4)
N00G H00G 0.8600
N00G C00U 1.341(4)
N00G C00Z 1.409(4)
N00H H00H 0.8600
N00H C00Z 1.350(4)
N00H C01C 1.417(4)
N00I H00I 0.8600
N00I C00K 1.338(4)
N00I C00X 1.419(4)
C00J C00Q 1.501(4)
C00J C012 1.386(4)
C00M C00U 1.503(4)
C00M C013 1.385(4)
C00N C00W 1.496(4)
C00N C011 1.391(4)
C00P H00P 0.9300
C00P C00S 1.380(4)
C00P C016 1.372(4)
C00R C015 1.380(4)
C00R C018 1.385(4)
C00S C010 1.374(5)
C00T C00Y 1.383(4)
C00T C014 1.500(4)
C00V H00V 0.9300
C00V C011 1.373(5)
C00V C012 1.373(4)
C00X C017 1.369(5)
C00X C01D 1.386(5)
C00Y H00Y 0.9300
C00Y C01B 1.375(4)
C010 H010 0.9300
C010 C01L 1.383(4)
C011 H011 0.9300
C012 H012 0.9300
C013 H013 0.9300
C013 C01B 1.379(4)
C015 H015 0.9300
C015 C01M 1.376(5)
C016 H016 0.9300
C016 C019 1.373(5)
C017 H017 0.9300
C017 C01H 1.384(5)
C018 H018 0.9300
C018 C01A 1.387(5)
C019 H019 0.9300
C019 C01L 1.380(5)
C01A H01A 0.9300
C01A C01K 1.373(6)
C01B H01B 0.9300
C01C C01E 1.384(4)
C01C C01J 1.370(5)
C01D H01D 0.9300
C01D C01N 1.383(5)
C01E H01E 0.9300
C01E C01F 1.378(5)
C01F H01F 0.9300
C01F C01I 1.367(5)
C01G H01G 0.9300
C01G C01H 1.365(6)
C01G C01N 1.361(6)
C01H H01H 0.9300
C01I H01I 0.9300
C01I C01O 1.370(5)
C01J H01J 0.9300
C01J C01O 1.389(5)
C01K H01K 0.9300
C01K C01M 1.378(6)
C01L H01L 0.9300
C01M H01M 0.9300
C01N H01N 0.9300
C01O H01O 0.9300

loop_
_geom_torsion_atom_site_label_1
_geom_torsion_atom_site_label_2
_geom_torsion_atom_site_label_3
_geom_torsion_atom_site_label_4
_geom_torsion
N008 C00J C00Q O00B -171.6(3)
N008 C00J C00Q N00E 7.1(4)
N008 C00J C012 C00V 1.7(5)
N008 C00N C00W O002 -176.2(3)
N008 C00N C00W N009 2.9(4)
N008 C00N C011 C00V 2.1(5)
N00A C00S C010 C01L 179.6(3)
N00C C00R C015 C01M 179.2(3)
N00C C00R C018 C01A -179.7(4)
N00F C00M C00U O006 177.2(3)
N00F C00M C00U N00G -2.9(4)
N00F C00M C013 C01B -0.5(5)
N00F C00T C00Y C01B -1.1(5)
N00F C00T C014 O001 -168.4(3)
N00F C00T C014 N007 11.1(4)
N00H C01C C01E C01F -177.3(3)
N00H C01C C01J C01O 177.6(4)
N00I C00X C017 C01H 177.3(4)
N00I C00X C01D C01N -176.8(4)
C00J N008 C00N C00W 179.2(3)
C00J N008 C00N C011 -1.1(4)
C00K N00E C00Q O00B 10.1(6)
C00K N00E C00Q C00J -168.5(3)
C00K N00I C00X C017 31.2(6)
C00K N00I C00X C01D -151.1(4)
C00L N007 C014 O001 5.8(6)
C00L N007 C014 C00T -173.7(3)
C00L N00A C00S C00P 40.8(5)
C00L N00A C00S C010 -140.0(4)
C00M N00F C00T C00Y 1.3(5)
C00M N00F C00T C014 178.3(3)
C00M C013 C01B C00Y 0.6(5)
C00N N008 C00J C00Q 175.8(3)
C00N N008 C00J C012 -0.8(4)
C00O N009 C00W O002 1.0(5)
C00O N009 C00W C00N -178.1(3)
C00O N00C C00R C015 174.5(3)
C00O N00C C00R C018 -7.0(5)
C00P C00S C010 C01L -1.2(5)
C00P C016 C019 C01L -1.7(6)
C00Q N00E C00K O005 179.0(3)
C00Q N00E C00K N00I -0.4(5)
C00Q C00J C012 C00V -174.9(3)
C00R N00C C00O O003 -2.7(5)
C00R N00C C00O N009 176.3(3)
C00R C015 C01M C01K -0.2(6)
C00R C018 C01A C01K 1.5(7)
C00S N00A C00L O004 -2.5(5)
C00S N00A C00L N007 176.0(3)
C00S C00P C016 C019 0.5(5)
C00S C010 C01L C019 -0.1(6)
C00T N00F C00M C00U -177.1(3)
C00T N00F C00M C013 -0.5(5)
C00T C00Y C01B C013 0.1(5)
C00U N00G C00Z O00D -176.1(4)
C00U N00G C00Z N00H 4.3(5)
C00U C00M C013 C01B 176.0(3)
C00W N009 C00O O003 -179.9(3)
C00W N009 C00O N00C 0.9(5)
C00W C00N C011 C00V -178.2(3)
C00X N00I C00K O005 -4.4(6)
C00X N00I C00K N00E 175.0(3)
C00X C017 C01H C01G -0.5(7)
C00X C01D C01N C01G -0.7(8)
C00Y C00T C014 O001 8.8(5)
C00Y C00T C014 N007 -171.7(3)
C00Z N00G C00U O006 0.1(6)
C00Z N00G C00U C00M -179.7(3)
C00Z N00H C01C C01E 147.7(4)
C00Z N00H C01C C01J -32.8(6)
C011 C00N C00W O002 4.1(4)
C011 C00N C00W N009 -176.7(3)
C011 C00V C012 C00J -0.6(5)
C012 C00J C00Q O00B 5.3(5)
C012 C00J C00Q N00E -176.0(3)
C012 C00V C011 C00N -1.2(5)
C013 C00M C00U O006 0.5(5)
C013 C00M C00U N00G -179.6(3)
C014 N007 C00L O004 176.7(3)
C014 N007 C00L N00A -1.9(5)
C014 C00T C00Y C01B -178.1(3)
C015 C00R C018 C01A -1.3(6)
C016 C00P C00S N00A -179.8(3)
C016 C00P C00S C010 1.0(5)
C016 C019 C01L C010 1.5(6)
C017 C00X C01D C01N 0.9(7)
C018 C00R C015 C01M 0.7(6)
C018 C01A C01K C01M -1.0(7)
C01A C01K C01M C015 0.3(7)
C01C N00H C00Z O00D 4.0(6)
C01C N00H C00Z N00G -176.4(3)
C01C C01E C01F C01I -1.5(6)
C01C C01J C01O C01I 0.9(7)
C01D C00X C017 C01H -0.3(6)
C01E C01C C01J C01O -2.9(6)
C01E C01F C01I C01O -0.5(6)
C01F C01I C01O C01J 0.8(7)
C01H C01G C01N C01D -0.1(8)
C01J C01C C01E C01F 3.2(6)
C01N C01G C01H C017 0.7(7)
